data_2101416
loop_
_publ_author_name
'Bertolasi, V.'
'Gilli, P.'
'Ferretti, V.'
'Gilli, G.'

_publ_section_title
;
 Intermolecular N--H^{&#x00B7;&#x00B7;&#x00B7;^}O hydrogen bonds
 assisted by resonance. Heteroconjugated systems as
 hydrogen-bond-strengthening functional groups
;
_journal_issue 6
_journal_name_full 'Acta Crystallographica Section B'
_journal_page_first 1004
_journal_page_last 1015
_journal_paper_doi 10.1107/S0108768195004009
_journal_volume 51
_journal_year 1995
_chemical_formula_sum 'C20 H18 N4 O'
_chemical_formula_weight 330.39
_symmetry_cell_setting monoclinic
_symmetry_space_group_name_Hall '-P 2yab'
_symmetry_space_group_name_H-M 'P 1 21/a 1'
_cell_angle_alpha 90.0
_cell_angle_beta 100.01(2)
_cell_angle_gamma 90.0
_cell_formula_units_Z 4
_cell_length_a 11.793(4)
_cell_length_b 7.9200(10)
_cell_length_c 18.366(2)
_cell_volume 1689.3(6)
_diffrn_radiation_type Mo
_diffrn_radiation_wavelength 0.71073
_exptl_absorpt_coefficient_mu 0.078
_exptl_crystal_density_diffrn 1.30
_exptl_crystal_F_000 696
_cod_data_source_file na0069.cif
_cod_data_source_block 5
_cod_original_sg_symbol_H-M 'P 21/a'
_cod_original_formula_sum 'C20 H18 N4 O1'
_cod_database_code 2101416

loop_
_atom_site_label
_atom_site_fract_x
_atom_site_fract_y
_atom_site_fract_z
O1 .82260(10) .2823(2) .78503(8)
N1 .54050(10) .1498(2) .76139(9)
N2 .63650(10) .2253(2) .80291(9)
N3 .88240(10) .0512(2) .57023(9)
N4 .84100(10) .0420(2) .63525(9)
C1 .7249(2) .2241(3) .76190(10)
C2 .6777(2) .1466(3) .69310(10)
C3 .5646(2) .1087(3) .69490(10)
C4 .7380(2) .1257(3) .63050(10)
C5 .7136(2) .1874(3) .56010(10)
C6 .8049(2) .1390(3) .52520(10)
C7 .4746(2) .0328(3) .63800(10)
C8 .6369(2) .2734(3) .87700(10)
C9 .5508(2) .2166(4) .91330(10)
C10 .5492(2) .2682(4) .98470(10)
C11 .6321(2) .3732(4) 1.02070(10)
C12 .7182(2) .4270(4) .98510(10)
C13 .7212(2) .3785(3) .91320(10)
C14 .8235(2) .1767(4) .44830(10)
C15 .9047(2) -.0502(3) .69460(10)
C16 1.0239(2) -.0421(3) .70700(10)
C17 1.0863(2) -.1314(3) .7646(2)
C18 1.0320(2) -.2300(3) .8092(2)
C19 .9147(2) -.2417(3) .79580(10)
C20 .8500(2) -.1520(3) .73890(10)
H1N .470(2) .178(3) .7700(10)
H5 .648(2) .253(3) .5400(10)
H71 .495(2) .039(4) .5910(10)
H72 .404(2) .072(4) .638(2)
H73 .462(3) -.085(4) .646(2)
H9 .493(2) .140(3) .8870(10)
H10 .486(2) .227(3) 1.0100(10)
H11 .631(2) .419(3) 1.0700(10)
H12 .782(2) .499(3) 1.0090(10)
H13 .777(2) .417(3) .8870(10)
H141 .899(2) .140(4) .439(2)
H142 .760(3) .127(5) .413(2)
H143 .821(3) .304(5) .441(2)
H16 1.060(2) .026(3) .6760(10)
H17 1.169(2) -.122(3) .7760(10)
H18 1.078(2) -.289(4) .8510(10)
H19 .876(2) -.309(3) .8270(10)
H20 .768(2) -.157(3) .7280(10)
